data_2213747
loop_
_publ_author_name
'Feng Li'
'Han-Dong Yin'
'Da-Qi Wang'

_publ_section_title
(2,2'-Bipyridine-\k^2^<i>N</i>,<i>N</i>')(nitrato-\k^2^<i>O</i>,<i>O</i>')bis(pyrrolidine-1-dithiocarboxylato-\k^2^<i>S</i>,<i>S</i>')bismuth(III)
_journal_coeditor_code DN2168
_journal_issue 6
_journal_name_full 'Acta Crystallographica Section E'
_journal_page_first m1577
_journal_page_last m1577
_journal_paper_doi 10.1107/S1600536807021137
_journal_volume 63
_journal_year 2007
_chemical_formula_iupac '[Bi (C4 H8 N S2)2 (N O3) (C10 H8 N2)]'
_chemical_formula_moiety 'C20 H24 Bi N5 O3 S4'
_chemical_formula_sum 'C20 H24 Bi N5 O3 S4'
_chemical_formula_weight 719.66
_chemical_name_systematic
;
(2,2'-Bipyridine-\k^2^N,N')(nitrato-\k^2^O,O')bis(pyrrolidine-1-
dithiocarboxylato-\k^2^<i>S</i>,<i>S</i>')bismuth(III)
;
_space_group_IT_number 2
_symmetry_cell_setting triclinic
_symmetry_space_group_name_Hall '-P 1'
_symmetry_space_group_name_H-M 'P -1'
_atom_sites_solution_hydrogens geom
_atom_sites_solution_primary direct
_atom_sites_solution_secondary difmap
_audit_creation_method SHELXL97
_cell_angle_alpha 73.634(4)
_cell_angle_beta 76.032(4)
_cell_angle_gamma 70.916(4)
_cell_formula_units_Z 2
_cell_length_a 9.565(4)
_cell_length_b 10.171(4)
_cell_length_c 14.555(5)
_cell_measurement_reflns_used 3168
_cell_measurement_temperature 298(2)
_cell_measurement_theta_max 27.323
_cell_measurement_theta_min 2.173
_cell_volume 1266.4(8)
_computing_cell_refinement 'SAINT (Siemens, 1996)'
_computing_data_collection 'SMART (Siemens, 1996)'
_computing_data_reduction SAINT
_computing_molecular_graphics 'SHELXTL (Sheldrick, 1997b)'
_computing_publication_material SHELXTL
_computing_structure_refinement 'SHELXL97 (Sheldrick, 1997a)'
_computing_structure_solution 'SHELXS97 (Sheldrick, 1997a)'
_diffrn_ambient_temperature 298(2)
_diffrn_measured_fraction_theta_full 0.963
_diffrn_measured_fraction_theta_max 0.963
_diffrn_measurement_device_type 'Bruker SMART CCD area-detector'
_diffrn_measurement_method '\f and \w'
_diffrn_radiation_monochromator graphite
_diffrn_radiation_source 'fine-focus sealed tube'
_diffrn_radiation_type MoK\a
_diffrn_radiation_wavelength 0.71073
_diffrn_reflns_av_R_equivalents 0.0483
_diffrn_reflns_av_sigmaI/netI 0.1000
_diffrn_reflns_limit_h_max 11
_diffrn_reflns_limit_h_min -11
_diffrn_reflns_limit_k_max 11
_diffrn_reflns_limit_k_min -12
_diffrn_reflns_limit_l_max 17
_diffrn_reflns_limit_l_min -17
_diffrn_reflns_number 6375
_diffrn_reflns_theta_full 25.01
_diffrn_reflns_theta_max 25.01
_diffrn_reflns_theta_min 2.17
_exptl_absorpt_coefficient_mu 7.323
_exptl_absorpt_correction_T_max 0.212
_exptl_absorpt_correction_T_min 0.149
_exptl_absorpt_correction_type multi-scan
_exptl_absorpt_process_details '(SADABS; Sheldrick, 1996)'
_exptl_crystal_colour yellow
_exptl_crystal_density_diffrn 1.887
_exptl_crystal_density_method 'not measured'
_exptl_crystal_description block
_exptl_crystal_F_000 700
_exptl_crystal_size_max 0.28
_exptl_crystal_size_mid 0.24
_exptl_crystal_size_min 0.22
_refine_diff_density_max 2.343
_refine_diff_density_min -5.278
_refine_ls_extinction_method none
_refine_ls_goodness_of_fit_ref 0.993
_refine_ls_hydrogen_treatment constr
_refine_ls_matrix_type full
_refine_ls_number_parameters 280
_refine_ls_number_reflns 4305
_refine_ls_number_restraints 0
_refine_ls_restrained_S_all 0.993
_refine_ls_R_factor_all 0.0805
_refine_ls_R_factor_gt 0.0633
_refine_ls_shift/su_max 0.001
_refine_ls_shift/su_mean 0.000
_refine_ls_structure_factor_coef Fsqd
_refine_ls_weighting_details 'calc w = 1/[\s^2^(Fo^2^)+(0.0971P)^2^] where P=(Fo^2^+2Fc^2^)/3'
_refine_ls_weighting_scheme calc
_refine_ls_wR_factor_gt 0.1524
_refine_ls_wR_factor_ref 0.1632
_reflns_number_gt 3408
_reflns_number_total 4305
_reflns_threshold_expression I>2\s(I)
_cod_data_source_file dn2168.cif
_cod_data_source_block I
_cod_original_cell_volume 1266.5(8)
_cod_database_code 2213747
_cod_database_fobs_code 2213747

loop_
_symmetry_equiv_pos_as_xyz
'x, y, z'
'-x, -y, -z'

loop_
_atom_site_type_symbol
_atom_site_label
_atom_site_fract_x
_atom_site_fract_y
_atom_site_fract_z
_atom_site_U_iso_or_equiv
_atom_site_adp_type
_atom_site_calc_flag
_atom_site_refinement_flags
_atom_site_occupancy
Bi Bi1 0.23149(5) 0.12616(4) 0.76237(3) 0.03393(19) Uani d . 1
N N1 0.1198(11) 0.1522(10) 0.4758(7) 0.039(2) Uani d . 1
N N2 0.4937(11) 0.4557(10) 0.6654(7) 0.039(2) Uani d . 1
N N3 0.0613(13) -0.0558(13) 0.8613(7) 0.051(3) Uani d . 1
N N4 -0.0642(12) 0.2242(10) 0.8629(7) 0.038(2) Uani d . 1
N N5 0.4987(12) -0.1193(12) 0.8582(8) 0.045(3) Uani d . 1
O O1 0.4437(13) -0.1199(11) 0.7882(8) 0.065(3) Uani d . 1
O O2 0.4517(13) -0.0073(12) 0.8887(7) 0.065(3) Uani d . 1
O O3 0.5935(13) -0.2224(11) 0.8937(9) 0.076(3) Uani d . 1
S S1 0.0555(4) 0.2701(4) 0.6269(2) 0.0454(8) Uani d . 1
S S2 0.2802(4) -0.0071(3) 0.6127(2) 0.0426(8) Uani d . 1
S S3 0.4664(4) 0.2134(4) 0.6517(3) 0.0509(9) Uani d . 1
S S4 0.2474(4) 0.3986(4) 0.7783(3) 0.0541(9) Uani d . 1
C C1 0.1489(12) 0.1406(12) 0.5627(8) 0.033(3) Uani d . 1
C C2 0.2027(15) 0.0460(15) 0.4155(9) 0.047(3) Uani d . 1
H H2A 0.1917 -0.0482 0.4486 0.057 Uiso calc R 1
H H2B 0.3085 0.0412 0.3989 0.057 Uiso calc R 1
C C3 0.126(2) 0.105(2) 0.3250(12) 0.074(5) Uani d . 1
H H3A 0.1995 0.0915 0.2670 0.088 Uiso calc R 1
H H3B 0.0512 0.0575 0.3298 0.088 Uiso calc R 1
C C4 0.057(2) 0.2562(18) 0.3221(11) 0.078(5) Uani d . 1
H H4A -0.0297 0.2904 0.2896 0.093 Uiso calc R 1
H H4B 0.1277 0.3104 0.2869 0.093 Uiso calc R 1
C C5 0.0100(15) 0.2742(16) 0.4259(9) 0.052(4) Uani d . 1
H H5A 0.0180 0.3642 0.4313 0.062 Uiso calc R 1
H H5B -0.0918 0.2683 0.4514 0.062 Uiso calc R 1
C C6 0.4078(15) 0.3696(13) 0.6979(9) 0.042(3) Uani d . 1
C C7 0.6380(16) 0.4308(14) 0.6002(12) 0.0552(19) Uani d . 1
H H7A 0.6247 0.4349 0.5354 0.066 Uiso calc R 1
H H7B 0.7050 0.3388 0.6243 0.066 Uiso calc R 1
C C8 0.6979(16) 0.5501(14) 0.6004(11) 0.0552(19) Uani d . 1
H H8A 0.7632 0.5200 0.6486 0.066 Uiso calc R 1
H H8B 0.7538 0.5811 0.5372 0.066 Uiso calc R 1
C C9 0.5667(16) 0.6638(14) 0.6241(11) 0.0552(19) Uani d . 1
H H9A 0.5292 0.7238 0.5654 0.066 Uiso calc R 1
H H9B 0.5915 0.7224 0.6566 0.066 Uiso calc R 1
C C10 0.4503(16) 0.5946(14) 0.6899(11) 0.0552(19) Uani d . 1
H H10A 0.4537 0.5847 0.7576 0.066 Uiso calc R 1
H H10B 0.3503 0.6490 0.6767 0.066 Uiso calc R 1
C C11 0.1268(17) -0.1947(15) 0.8675(10) 0.054(4) Uani d . 1
H H11 0.2276 -0.2237 0.8410 0.065 Uiso calc R 1
C C12 0.0511(19) -0.2988(15) 0.9121(9) 0.055(4) Uani d . 1
H H12 0.1009 -0.3950 0.9159 0.066 Uiso calc R 1
C C13 -0.0973(18) -0.2565(16) 0.9498(10) 0.056(4) Uani d . 1
H H13 -0.1509 -0.3234 0.9789 0.068 Uiso calc R 1
C C14 -0.1677(16) -0.1112(14) 0.9441(9) 0.049(3) Uani d . 1
H H14 -0.2676 -0.0797 0.9718 0.059 Uiso calc R 1
C C15 -0.0852(14) -0.0156(13) 0.8964(8) 0.037(3) Uani d . 1
C C16 -0.1560(14) 0.1400(14) 0.8881(8) 0.038(3) Uani d . 1
C C17 -0.3107(15) 0.2003(16) 0.9061(10) 0.057(4) Uani d . 1
H H17 -0.3740 0.1418 0.9215 0.069 Uiso calc R 1
C C18 -0.3706(17) 0.3411(16) 0.9016(11) 0.064(5) Uani d . 1
H H18 -0.4741 0.3797 0.9140 0.077 Uiso calc R 1
C C19 -0.2774(15) 0.4260(14) 0.8787(10) 0.051(4) Uani d . 1
H H19 -0.3148 0.5231 0.8771 0.062 Uiso calc R 1
C C20 -0.1275(16) 0.3639(15) 0.8580(10) 0.050(3) Uani d . 1
H H20 -0.0644 0.4229 0.8391 0.060 Uiso calc R 1

loop_
_atom_site_aniso_label
_atom_site_aniso_U_11
_atom_site_aniso_U_22
_atom_site_aniso_U_33
_atom_site_aniso_U_12
_atom_site_aniso_U_13
_atom_site_aniso_U_23
Bi1 0.0336(3) 0.0278(3) 0.0343(3) 0.00256(18) 0.00025(18) -0.01551(18)
N1 0.036(6) 0.039(6) 0.032(6) 0.004(5) -0.002(4) -0.012(4)
N2 0.030(5) 0.029(6) 0.050(6) 0.003(5) 0.009(5) -0.023(5)
N3 0.056(8) 0.061(8) 0.029(6) -0.014(6) 0.007(5) -0.015(5)
N4 0.041(6) 0.028(6) 0.036(6) 0.004(5) 0.000(5) -0.017(4)
N5 0.034(6) 0.043(7) 0.049(7) -0.003(5) 0.005(5) -0.017(5)
O1 0.076(7) 0.060(7) 0.065(7) 0.003(5) -0.032(6) -0.034(5)
O2 0.084(8) 0.062(7) 0.049(6) -0.010(6) -0.010(5) -0.025(5)
O3 0.070(8) 0.047(7) 0.099(9) 0.020(6) -0.044(7) -0.016(6)
S1 0.0452(19) 0.0365(18) 0.0375(17) 0.0169(14) -0.0010(14) -0.0202(14)
S2 0.051(2) 0.0252(16) 0.0432(18) 0.0126(14) -0.0111(15) -0.0183(13)
S3 0.0430(19) 0.043(2) 0.062(2) -0.0057(16) 0.0204(16) -0.0368(17)
S4 0.0420(19) 0.050(2) 0.067(2) -0.0104(17) 0.0253(17) -0.0395(18)
C1 0.024(6) 0.034(7) 0.032(6) 0.001(5) 0.003(5) -0.009(5)
C2 0.048(8) 0.050(9) 0.043(8) -0.005(7) 0.003(6) -0.029(6)
C3 0.081(12) 0.091(14) 0.052(10) -0.011(10) -0.009(9) -0.037(9)
C4 0.115(16) 0.064(12) 0.054(10) -0.001(11) -0.039(10) -0.021(8)
C5 0.040(8) 0.062(10) 0.045(8) -0.003(7) -0.014(6) -0.005(7)
C6 0.042(7) 0.028(7) 0.044(7) 0.011(6) 0.002(6) -0.019(5)
C7 0.045(4) 0.036(4) 0.070(5) 0.002(3) 0.010(4) -0.019(3)
C8 0.045(4) 0.036(4) 0.070(5) 0.002(3) 0.010(4) -0.019(3)
C9 0.045(4) 0.036(4) 0.070(5) 0.002(3) 0.010(4) -0.019(3)
C10 0.045(4) 0.036(4) 0.070(5) 0.002(3) 0.010(4) -0.019(3)
C11 0.054(9) 0.046(9) 0.056(9) 0.000(7) -0.002(7) -0.021(7)
C12 0.093(12) 0.039(8) 0.039(8) -0.025(8) -0.012(8) -0.008(6)
C13 0.065(10) 0.058(10) 0.048(9) -0.029(8) 0.002(7) -0.010(7)
C14 0.050(8) 0.046(9) 0.048(8) -0.007(7) 0.011(6) -0.028(6)
C15 0.038(7) 0.045(8) 0.026(6) -0.003(6) 0.002(5) -0.022(5)
C16 0.039(7) 0.046(8) 0.023(6) -0.009(6) -0.002(5) -0.004(5)
C17 0.031(7) 0.061(10) 0.063(10) -0.002(7) -0.001(7) -0.005(7)
C18 0.038(8) 0.048(9) 0.070(11) 0.005(7) 0.005(7) 0.011(8)
C19 0.045(8) 0.030(7) 0.056(9) 0.020(6) -0.006(7) -0.013(6)
C20 0.046(8) 0.049(9) 0.045(8) -0.004(7) 0.005(6) -0.016(6)

loop_
_atom_type_symbol
_atom_type_description
_atom_type_scat_dispersion_real
_atom_type_scat_dispersion_imag
_atom_type_scat_source
C C 0.0033 0.0016 'International Tables Vol C Tables 4.2.6.8 and 6.1.1.4'
H H 0.0000 0.0000 'International Tables Vol C Tables 4.2.6.8 and 6.1.1.4'
N N 0.0061 0.0033 'International Tables Vol C Tables 4.2.6.8 and 6.1.1.4'
O O 0.0106 0.0060 'International Tables Vol C Tables 4.2.6.8 and 6.1.1.4'
Bi Bi -4.1077 10.2566 'International Tables Vol C Tables 4.2.6.8 and 6.1.1.4'
S S 0.1246 0.1234 'International Tables Vol C Tables 4.2.6.8 and 6.1.1.4'

loop_
_geom_angle_atom_site_label_1
_geom_angle_atom_site_label_2
_geom_angle_atom_site_label_3
_geom_angle
O1 Bi1 S3 80.9(3)
O1 Bi1 S1 135.0(2)
S3 Bi1 S1 92.34(12)
O1 Bi1 N3 79.5(4)
S3 Bi1 N3 158.8(3)
S1 Bi1 N3 95.9(3)
O1 Bi1 S2 69.1(2)
S3 Bi1 S2 80.63(11)
S1 Bi1 S2 65.96(10)
N3 Bi1 S2 85.0(2)
O1 Bi1 S4 126.4(2)
S3 Bi1 S4 64.27(9)
S1 Bi1 S4 87.93(12)
N3 Bi1 S4 135.3(3)
S2 Bi1 S4 135.41(10)
C1 N1 C5 124.5(11)
C1 N1 C2 122.7(10)
C5 N1 C2 112.7(10)
C6 N2 C10 121.8(10)
C6 N2 C7 126.6(11)
C10 N2 C7 111.6(10)
C11 N3 C15 117.6(12)
C11 N3 Bi1 117.1(9)
C15 N3 Bi1 125.0(9)
C20 N4 C16 117.3(11)
O3 N5 O2 122.0(12)
O3 N5 O1 121.8(12)
O2 N5 O1 116.3(11)
N5 O1 Bi1 104.5(8)
C1 S1 Bi1 88.3(4)
C1 S2 Bi1 86.2(4)
C6 S3 Bi1 91.2(4)
C6 S4 Bi1 85.7(5)
N1 C1 S1 120.8(9)
N1 C1 S2 119.9(9)
S1 C1 S2 119.3(7)
N1 C2 C3 102.5(11)
N1 C2 H2A 111.3
C3 C2 H2A 111.3
N1 C2 H2B 111.3
C3 C2 H2B 111.3
H2A C2 H2B 109.2
C4 C3 C2 105.9(13)
C4 C3 H3A 110.6
C2 C3 H3A 110.6
C4 C3 H3B 110.6
C2 C3 H3B 110.6
H3A C3 H3B 108.7
C3 C4 C5 107.5(12)
C3 C4 H4A 110.2
C5 C4 H4A 110.2
C3 C4 H4B 110.2
C5 C4 H4B 110.2
H4A C4 H4B 108.5
N1 C5 C4 101.8(12)
N1 C5 H5A 111.4
C4 C5 H5A 111.4
N1 C5 H5B 111.4
C4 C5 H5B 111.4
H5A C5 H5B 109.3
N2 C6 S4 124.8(10)
N2 C6 S3 116.4(9)
S4 C6 S3 118.8(8)
N2 C7 C8 103.9(11)
N2 C7 H7A 111.0
C8 C7 H7A 111.0
N2 C7 H7B 111.0
C8 C7 H7B 111.0
H7A C7 H7B 109.0
C9 C8 C7 105.1(12)
C9 C8 H8A 110.7
C7 C8 H8A 110.7
C9 C8 H8B 110.7
C7 C8 H8B 110.7
H8A C8 H8B 108.8
C8 C9 C10 107.1(11)
C8 C9 H9A 110.3
C10 C9 H9A 110.3
C8 C9 H9B 110.3
C10 C9 H9B 110.3
H9A C9 H9B 108.5
N2 C10 C9 102.9(10)
N2 C10 H10A 111.2
C9 C10 H10A 111.2
N2 C10 H10B 111.2
C9 C10 H10B 111.2
H10A C10 H10B 109.1
N3 C11 C12 123.1(14)
N3 C11 H11 118.5
C12 C11 H11 118.5
C13 C12 C11 118.7(15)
C13 C12 H12 120.7
C11 C12 H12 120.7
C12 C13 C14 119.0(13)
C12 C13 H13 120.5
C14 C13 H13 120.5
C15 C14 C13 118.4(13)
C15 C14 H14 120.8
C13 C14 H14 120.8
N3 C15 C14 123.1(12)
N3 C15 C16 116.6(11)
C14 C15 C16 120.1(11)
N4 C16 C17 119.6(13)
N4 C16 C15 117.3(11)
C17 C16 C15 123.2(12)
C18 C17 C16 121.6(14)
C18 C17 H17 119.2
C16 C17 H17 119.2
C17 C18 C19 118.9(14)
C17 C18 H18 120.6
C19 C18 H18 120.6
C18 C19 C20 117.7(14)
C18 C19 H19 121.1
C20 C19 H19 121.1
N4 C20 C19 124.9(13)
N4 C20 H20 117.6
C19 C20 H20 117.6

loop_
_geom_bond_atom_site_label_1
_geom_bond_atom_site_label_2
_geom_bond_distance
Bi1 O1 2.653(10)
Bi1 S3 2.680(3)
Bi1 S1 2.688(3)
Bi1 N3 2.736(11)
Bi1 S2 2.749(3)
Bi1 S4 2.900(4)
N1 C1 1.326(14)
N1 C5 1.475(15)
N1 C2 1.484(16)
N2 C6 1.309(16)
N2 C10 1.458(16)
N2 C7 1.464(16)
N3 C11 1.331(17)
N3 C15 1.338(16)
N4 C20 1.338(16)
N4 C16 1.341(15)
N5 O3 1.220(13)
N5 O2 1.245(14)
N5 O1 1.257(14)
S1 C1 1.711(12)
S2 C1 1.719(12)
S3 C6 1.768(13)
S4 C6 1.686(13)
C2 C3 1.54(2)
C2 H2A 0.9700
C2 H2B 0.9700
C3 C4 1.45(2)
C3 H3A 0.9700
C3 H3B 0.9700
C4 C5 1.51(2)
C4 H4A 0.9700
C4 H4B 0.9700
C5 H5A 0.9700
C5 H5B 0.9700
C7 C8 1.503(19)
C7 H7A 0.9700
C7 H7B 0.9700
C8 C9 1.448(18)
C8 H8A 0.9700
C8 H8B 0.9700
C9 C10 1.507(18)
C9 H9A 0.9700
C9 H9B 0.9700
C10 H10A 0.9700
C10 H10B 0.9700
C11 C12 1.398(18)
C11 H11 0.9300
C12 C13 1.36(2)
C12 H12 0.9300
C13 C14 1.397(19)
C13 H13 0.9300
C14 C15 1.381(17)
C14 H14 0.9300
C15 C16 1.486(17)
C16 C17 1.395(19)
C17 C18 1.35(2)
C17 H17 0.9300
C18 C19 1.36(2)
C18 H18 0.9300
C19 C20 1.361(19)
C19 H19 0.9300
C20 H20 0.9300
